data_4024220
loop_
_publ_author_name
'Jun Yang'
'Mahender B. Dewal'
'David Sobransingh'
'Mark D. Smith'
'Yuewen Xu'
'Linda S. Shimizu'

_publ_section_title
;
Examination of the Structural Features That Favor the Columnar
Self-Assembly of Bis-urea Macrocycles
;
_journal_name_full 'Journal of Organic Chemistry'
_journal_page_first 102
_journal_page_last 110
_journal_paper_doi 10.1021/jo801717w
_journal_volume 74
_journal_year 2009
_chemical_formula_moiety 'C16 H24 N4 O4'
_chemical_formula_sum 'C16 H24 N4 O4'
_chemical_formula_weight 336.39
_chemical_name_systematic
; 
 ? 
;
_space_group_IT_number 29
_symmetry_cell_setting orthorhombic
_symmetry_space_group_name_Hall 'P 2c -2ac'
_symmetry_space_group_name_H-M 'P c a 21'
_atom_sites_solution_hydrogens geom
_atom_sites_solution_primary direct
_atom_sites_solution_secondary difmap
_audit_creation_method SHELXL-97
_cell_angle_alpha 90.00
_cell_angle_beta 90.00
_cell_angle_gamma 90.00
_cell_formula_units_Z 4
_cell_length_a 8.1119(9)
_cell_length_b 23.870(3)
_cell_length_c 8.8068(10)
_cell_measurement_reflns_used 3537
_cell_measurement_temperature 294(2)
_cell_measurement_theta_max 21.222
_cell_measurement_theta_min 2.560
_cell_volume 1705.3(3)
_computing_cell_refinement 'SAINT+ NT V6.22 (Bruker, 2001)'
_computing_data_collection 'SMART NT V5.625 (Bruker, 1998)'
_computing_data_reduction 'SAINT+ NT V6.22'
_computing_molecular_graphics 'SHELXTL V6.1 (Sheldrick, 2000)'
_computing_publication_material 'SHELXTL V6.1'
_computing_structure_refinement 'SHELXL-97 (Sheldrick, 1997)'
_computing_structure_solution 'SHELXS-97 (Sheldrick, 1990)'
_diffrn_ambient_temperature 294(2)
_diffrn_measured_fraction_theta_full 0.999
_diffrn_measured_fraction_theta_max 0.999
_diffrn_measurement_device_type 'Bruker SMART APEX CCD diffractometer'
_diffrn_measurement_method 'omega scans'
_diffrn_radiation_monochromator graphite
_diffrn_radiation_source 'fine-focus sealed tube'
_diffrn_radiation_type MoK\a
_diffrn_radiation_wavelength 0.71073
_diffrn_reflns_av_R_equivalents 0.0425
_diffrn_reflns_av_sigmaI/netI 0.0187
_diffrn_reflns_limit_h_max 9
_diffrn_reflns_limit_h_min -9
_diffrn_reflns_limit_k_max 26
_diffrn_reflns_limit_k_min -26
_diffrn_reflns_limit_l_max 9
_diffrn_reflns_limit_l_min -9
_diffrn_reflns_number 13762
_diffrn_reflns_theta_full 23.28
_diffrn_reflns_theta_max 23.28
_diffrn_reflns_theta_min 1.71
_diffrn_standards_decay_% 0
_exptl_absorpt_coefficient_mu 0.096
_exptl_absorpt_correction_type none
_exptl_crystal_colour colorless
_exptl_crystal_density_diffrn 1.310
_exptl_crystal_density_meas 0
_exptl_crystal_density_method 'not measured'
_exptl_crystal_description plate
_exptl_crystal_F_000 720
_exptl_crystal_size_max 0.54
_exptl_crystal_size_mid 0.32
_exptl_crystal_size_min 0.04
_refine_diff_density_max 0.176
_refine_diff_density_min -0.102
_refine_diff_density_rms 0.034
_refine_ls_abs_structure_details 'Flack H D (1983), Acta Cryst. A39, 876-881'
_refine_ls_abs_structure_Flack 'opposites merged'
_refine_ls_extinction_method none
_refine_ls_goodness_of_fit_ref 1.089
_refine_ls_hydrogen_treatment constr
_refine_ls_matrix_type full
_refine_ls_number_parameters 217
_refine_ls_number_reflns 1326
_refine_ls_number_restraints 1
_refine_ls_restrained_S_all 1.088
_refine_ls_R_factor_all 0.0358
_refine_ls_R_factor_gt 0.0321
_refine_ls_shift/su_max 0.000
_refine_ls_shift/su_mean 0.000
_refine_ls_structure_factor_coef Fsqd
_refine_ls_weighting_details 'calc w=1/[\s^2^(Fo^2^)+(0.0405P)^2^+0.2550P] where P=(Fo^2^+2Fc^2^)/3'
_refine_ls_weighting_scheme calc
_refine_ls_wR_factor_gt 0.0738
_refine_ls_wR_factor_ref 0.0772
_reflns_number_gt 1236
_reflns_number_total 1326
_reflns_threshold_expression >2sigma(I)
_cod_data_source_file jo801717w_si_002.cif
_cod_data_source_block pbu04sss
_cod_depositor_comments
;
The following automatic conversions were performed:
'_symmetry_cell_setting' value 'Orthorhombic' changed to 'orthorhombic'
according to '/home/saulius/struct/CIF-dictionaries/cif_core.dic'
dictionary named 'cif_core.dic' version 2.4.1 from 2010-06-29.

Automatic conversion script
Id: cif_fix_enum 1527 2010-12-29 10:47:43Z saulius 
;
_cod_database_code 4024220

loop_
_symmetry_equiv_pos_as_xyz
'x, y, z'
'-x, -y, z+1/2'
'x+1/2, -y, z'
'-x+1/2, y, z+1/2'

loop_
_atom_site_label
_atom_site_type_symbol
_atom_site_fract_x
_atom_site_fract_y
_atom_site_fract_z
_atom_site_U_iso_or_equiv
_atom_site_adp_type
_atom_site_occupancy
_atom_site_symmetry_multiplicity
_atom_site_calc_flag
_atom_site_refinement_flags
_atom_site_disorder_assembly
_atom_site_disorder_group
C1 C 0.2009(3) 0.28913(12) 0.5399(4) 0.0424(7) Uani 1 1 d . . .
C2 C 0.2602(5) 0.38956(11) 0.5391(4) 0.0575(9) Uani 1 1 d . . .
H2A H 0.1643 0.3928 0.6042 0.069 Uiso 1 1 calc R . .
H2B H 0.2501 0.4177 0.4601 0.069 Uiso 1 1 calc R . .
C3 C 0.4120(3) 0.40227(11) 0.6318(3) 0.0416(7) Uani 1 1 d . . .
C4 C 0.4504(4) 0.45710(11) 0.6685(4) 0.0544(9) Uani 1 1 d . . .
H4A H 0.3870 0.4862 0.6297 0.065 Uiso 1 1 calc R . .
C5 C 0.5819(4) 0.46875(12) 0.7619(5) 0.0652(10) Uani 1 1 d . . .
H5 H 0.6050 0.5057 0.7878 0.078 Uiso 1 1 calc R . .
C6 C 0.6787(4) 0.42660(12) 0.8171(5) 0.0595(9) Uani 1 1 d . . .
H6 H 0.7678 0.4351 0.8795 0.071 Uiso 1 1 calc R . .
C7 C 0.6454(3) 0.37118(11) 0.7809(4) 0.0421(7) Uani 1 1 d . . .
C8 C 0.5117(3) 0.36008(10) 0.6883(3) 0.0392(7) Uani 1 1 d . . .
H8 H 0.4880 0.3231 0.6631 0.047 Uiso 1 1 calc R . .
C9 C 0.7517(5) 0.32593(11) 0.8450(5) 0.0632(10) Uani 1 1 d . . .
H9A H 0.8662 0.3371 0.8345 0.076 Uiso 1 1 calc R . .
H9B H 0.7285 0.3225 0.9526 0.076 Uiso 1 1 calc R . .
C10 C 0.7803(3) 0.22436(11) 0.8425(4) 0.0370(7) Uani 1 1 d . . .
C11 C 0.8152(3) 0.12314(12) 0.8060(4) 0.0486(8) Uani 1 1 d . . .
H11A H 0.8790 0.1266 0.8986 0.058 Uiso 1 1 calc R . .
H11B H 0.8864 0.1072 0.7288 0.058 Uiso 1 1 calc R . .
C12 C 0.6744(4) 0.08402(12) 0.8336(4) 0.0476(8) Uani 1 1 d . . .
H12A H 0.7159 0.0473 0.8607 0.057 Uiso 1 1 calc R . .
H12B H 0.6074 0.0977 0.9169 0.057 Uiso 1 1 calc R . .
C13 C 0.4395(4) 0.04462(12) 0.7205(4) 0.0566(9) Uani 1 1 d . . .
H13A H 0.3849 0.0539 0.8152 0.068 Uiso 1 1 calc R . .
H13B H 0.4762 0.0060 0.7265 0.068 Uiso 1 1 calc R . .
C14 C 0.3206(4) 0.05083(13) 0.5920(5) 0.0564(8) Uani 1 1 d . . .
H14A H 0.3826 0.0529 0.4980 0.068 Uiso 1 1 calc R . .
H14B H 0.2528 0.0174 0.5873 0.068 Uiso 1 1 calc R . .
C15 C 0.2830(4) 0.14898(12) 0.5475(4) 0.0575(9) Uani 1 1 d . . .
H15A H 0.3465 0.1425 0.4559 0.069 Uiso 1 1 calc R . .
H15B H 0.3558 0.1647 0.6238 0.069 Uiso 1 1 calc R . .
C16 C 0.1471(4) 0.18836(13) 0.5157(4) 0.0577(9) Uani 1 1 d . . .
H16A H 0.0736 0.1717 0.4415 0.069 Uiso 1 1 calc R . .
H16B H 0.0846 0.1944 0.6081 0.069 Uiso 1 1 calc R . .
N1 N 0.2040(3) 0.24181(10) 0.4589(3) 0.0537(7) Uani 1 1 d . . .
H1 H 0.2420 0.2432 0.3678 0.064 Uiso 1 1 calc R . .
N2 N 0.2589(3) 0.33472(9) 0.4688(3) 0.0502(6) Uani 1 1 d . . .
H2 H 0.2967 0.3313 0.3781 0.060 Uiso 1 1 calc R . .
N3 N 0.7307(3) 0.27200(8) 0.7753(3) 0.0444(6) Uani 1 1 d . . .
H3 H 0.6847 0.2701 0.6875 0.053 Uiso 1 1 calc R . .
N4 N 0.7634(4) 0.17801(8) 0.7581(3) 0.0481(7) Uani 1 1 d . . .
H4 H 0.7190 0.1813 0.6698 0.058 Uiso 1 1 calc R . .
O1 O 0.1480(3) 0.29057(9) 0.6719(3) 0.0593(6) Uani 1 1 d . . .
O2 O 0.8356(3) 0.22374(8) 0.9735(2) 0.0519(6) Uani 1 1 d . . .
O3 O 0.5778(2) 0.08027(8) 0.7000(3) 0.0500(5) Uani 1 1 d . . .
O4 O 0.2161(2) 0.09774(8) 0.6003(3) 0.0605(7) Uani 1 1 d . . .

loop_
_atom_site_aniso_label
_atom_site_aniso_U_11
_atom_site_aniso_U_22
_atom_site_aniso_U_33
_atom_site_aniso_U_23
_atom_site_aniso_U_13
_atom_site_aniso_U_12
C1 0.0368(16) 0.0536(18) 0.037(2) 0.0004(15) -0.0085(14) 0.0017(13)
C2 0.0666(19) 0.0475(16) 0.059(2) 0.0038(17) -0.0120(18) 0.0109(18)
C3 0.0461(16) 0.0416(16) 0.0370(16) 0.0011(12) 0.0048(14) 0.0003(13)
C4 0.061(2) 0.0375(15) 0.065(2) 0.0007(16) 0.0068(18) 0.0062(15)
C5 0.065(2) 0.0395(16) 0.091(3) -0.0124(19) -0.007(2) -0.0066(16)
C6 0.0540(18) 0.0503(18) 0.074(3) -0.0133(18) -0.0113(19) -0.0059(15)
C7 0.0427(15) 0.0415(15) 0.0419(16) -0.0052(14) -0.0003(14) -0.0035(13)
C8 0.0464(16) 0.0331(14) 0.0381(16) -0.0005(13) 0.0029(15) -0.0031(12)
C9 0.0682(19) 0.0514(17) 0.070(3) -0.010(2) -0.026(2) -0.001(2)
C10 0.0294(15) 0.0484(17) 0.0333(19) 0.0005(14) 0.0019(14) -0.0008(13)
C11 0.0465(17) 0.0484(16) 0.051(2) 0.0014(15) -0.0067(15) 0.0058(14)
C12 0.0515(17) 0.0454(17) 0.0460(19) 0.0030(15) -0.0016(16) 0.0089(14)
C13 0.0517(18) 0.0485(17) 0.069(2) 0.0075(16) 0.0066(19) -0.0089(15)
C14 0.0489(17) 0.0513(18) 0.069(2) -0.0038(18) 0.0022(18) -0.0116(15)
C15 0.0444(19) 0.0583(18) 0.070(3) 0.0028(19) 0.0039(17) -0.0100(15)
C16 0.0473(18) 0.0578(19) 0.068(2) -0.0023(18) -0.0053(17) -0.0080(15)
N1 0.0619(18) 0.0508(14) 0.0486(18) -0.0037(14) 0.0051(15) -0.0065(12)
N2 0.0635(15) 0.0498(13) 0.0372(15) 0.0023(13) -0.0112(13) -0.0018(14)
N3 0.0501(15) 0.0438(13) 0.0392(16) -0.0021(12) -0.0124(12) 0.0039(12)
N4 0.0618(15) 0.0411(12) 0.0413(16) 0.0018(12) -0.0152(13) 0.0021(13)
O1 0.0651(14) 0.0711(14) 0.0417(14) -0.0024(12) 0.0023(12) -0.0017(11)
O2 0.0628(13) 0.0599(13) 0.0330(12) 0.0018(10) -0.0081(11) 0.0044(10)
O3 0.0453(11) 0.0527(11) 0.0521(13) 0.0059(11) -0.0016(12) -0.0110(10)
O4 0.0433(12) 0.0545(12) 0.0836(18) 0.0075(13) 0.0097(13) -0.0017(10)

loop_
_atom_type_symbol
_atom_type_description
_atom_type_scat_dispersion_real
_atom_type_scat_dispersion_imag
_atom_type_scat_source
C C 0.0033 0.0000 'International Tables Vol C Tables 4.2.6.8 and 6.1.1.4'
H H 0.0000 0.0000 'International Tables Vol C Tables 4.2.6.8 and 6.1.1.4'
N N 0.0061 0.0000 'International Tables Vol C Tables 4.2.6.8 and 6.1.1.4'
O O 0.0106 0.0000 'International Tables Vol C Tables 4.2.6.8 and 6.1.1.4'

loop_
_geom_angle_atom_site_label_1
_geom_angle_atom_site_label_2
_geom_angle_atom_site_label_3
_geom_angle
_geom_angle_site_symmetry_1
_geom_angle_site_symmetry_3
_geom_angle_publ_flag
O1 C1 N1 122.0(3) . . ?
O1 C1 N2 122.4(3) . . ?
N1 C1 N2 115.5(3) . . ?
N2 C2 C3 114.8(3) . . ?
N2 C2 H2A 108.6 . . ?
C3 C2 H2A 108.6 . . ?
N2 C2 H2B 108.6 . . ?
C3 C2 H2B 108.6 . . ?
H2A C2 H2B 107.5 . . ?
C4 C3 C8 118.2(3) . . ?
C4 C3 C2 120.0(3) . . ?
C8 C3 C2 121.7(2) . . ?
C5 C4 C3 120.4(3) . . ?
C5 C4 H4A 119.8 . . ?
C3 C4 H4A 119.8 . . ?
C6 C5 C4 120.7(3) . . ?
C6 C5 H5 119.7 . . ?
C4 C5 H5 119.7 . . ?
C5 C6 C7 120.6(3) . . ?
C5 C6 H6 119.7 . . ?
C7 C6 H6 119.7 . . ?
C8 C7 C6 118.1(3) . . ?
C8 C7 C9 122.5(2) . . ?
C6 C7 C9 119.4(3) . . ?
C7 C8 C3 122.1(2) . . ?
C7 C8 H8 119.0 . . ?
C3 C8 H8 119.0 . . ?
N3 C9 C7 114.7(3) . . ?
N3 C9 H9A 108.6 . . ?
C7 C9 H9A 108.6 . . ?
N3 C9 H9B 108.6 . . ?
C7 C9 H9B 108.6 . . ?
H9A C9 H9B 107.6 . . ?
O2 C10 N4 123.0(3) . . ?
O2 C10 N3 121.9(3) . . ?
N4 C10 N3 115.1(3) . . ?
N4 C11 C12 113.2(2) . . ?
N4 C11 H11A 108.9 . . ?
C12 C11 H11A 108.9 . . ?
N4 C11 H11B 108.9 . . ?
C12 C11 H11B 108.9 . . ?
H11A C11 H11B 107.8 . . ?
O3 C12 C11 109.1(2) . . ?
O3 C12 H12A 109.9 . . ?
C11 C12 H12A 109.9 . . ?
O3 C12 H12B 109.9 . . ?
C11 C12 H12B 109.9 . . ?
H12A C12 H12B 108.3 . . ?
O3 C13 C14 110.8(3) . . ?
O3 C13 H13A 109.5 . . ?
C14 C13 H13A 109.5 . . ?
O3 C13 H13B 109.5 . . ?
C14 C13 H13B 109.5 . . ?
H13A C13 H13B 108.1 . . ?
O4 C14 C13 115.4(3) . . ?
O4 C14 H14A 108.4 . . ?
C13 C14 H14A 108.4 . . ?
O4 C14 H14B 108.4 . . ?
C13 C14 H14B 108.4 . . ?
H14A C14 H14B 107.5 . . ?
O4 C15 C16 109.1(2) . . ?
O4 C15 H15A 109.9 . . ?
C16 C15 H15A 109.9 . . ?
O4 C15 H15B 109.9 . . ?
C16 C15 H15B 109.9 . . ?
H15A C15 H15B 108.3 . . ?
N1 C16 C15 112.9(3) . . ?
N1 C16 H16A 109.0 . . ?
C15 C16 H16A 109.0 . . ?
N1 C16 H16B 109.0 . . ?
C15 C16 H16B 109.0 . . ?
H16A C16 H16B 107.8 . . ?
C1 N1 C16 123.7(3) . . ?
C1 N1 H1 118.1 . . ?
C16 N1 H1 118.1 . . ?
C1 N2 C2 122.5(3) . . ?
C1 N2 H2 118.7 . . ?
C2 N2 H2 118.7 . . ?
C10 N3 C9 122.3(3) . . ?
C10 N3 H3 118.8 . . ?
C9 N3 H3 118.8 . . ?
C10 N4 C11 124.0(3) . . ?
C10 N4 H4 118.0 . . ?
C11 N4 H4 118.0 . . ?
C12 O3 C13 111.7(2) . . ?
C14 O4 C15 116.1(2) . . ?

loop_
_geom_bond_atom_site_label_1
_geom_bond_atom_site_label_2
_geom_bond_distance
_geom_bond_site_symmetry_2
_geom_bond_publ_flag
C1 O1 1.240(4) . ?
C1 N1 1.336(4) . ?
C1 N2 1.340(4) . ?
C2 N2 1.448(4) . ?
C2 C3 1.509(5) . ?
C2 H2A 0.9700 . ?
C2 H2B 0.9700 . ?
C3 C4 1.383(4) . ?
C3 C8 1.384(4) . ?
C4 C5 1.375(5) . ?
C4 H4A 0.9300 . ?
C5 C6 1.366(4) . ?
C5 H5 0.9300 . ?
C6 C7 1.388(4) . ?
C6 H6 0.9300 . ?
C7 C8 1.383(4) . ?
C7 C9 1.493(4) . ?
C8 H8 0.9300 . ?
C9 N3 1.436(3) . ?
C9 H9A 0.9700 . ?
C9 H9B 0.9700 . ?
C10 O2 1.238(4) . ?
C10 N4 1.340(3) . ?
C10 N3 1.343(3) . ?
C11 N4 1.439(3) . ?
C11 C12 1.495(4) . ?
C11 H11A 0.9700 . ?
C11 H11B 0.9700 . ?
C12 O3 1.416(4) . ?
C12 H12A 0.9700 . ?
C12 H12B 0.9700 . ?
C13 O3 1.420(3) . ?
C13 C14 1.495(5) . ?
C13 H13A 0.9700 . ?
C13 H13B 0.9700 . ?
C14 O4 1.406(4) . ?
C14 H14A 0.9700 . ?
C14 H14B 0.9700 . ?
C15 O4 1.416(3) . ?
C15 C16 1.476(4) . ?
C15 H15A 0.9700 . ?
C15 H15B 0.9700 . ?
C16 N1 1.446(4) . ?
C16 H16A 0.9700 . ?
C16 H16B 0.9700 . ?
N1 H1 0.8600 . ?
N2 H2 0.8600 . ?
N3 H3 0.8600 . ?
N4 H4 0.8600 . ?

loop_
_geom_hbond_atom_site_label_D
_geom_hbond_atom_site_label_H
_geom_hbond_atom_site_label_A
_geom_hbond_distance_DH
_geom_hbond_distance_HA
_geom_hbond_distance_DA
_geom_hbond_angle_DHA
_geom_hbond_site_symmetry_A
N1 H1 O1 0.86 2.25 3.030(4) 151.4 4_554
N2 H2 O1 0.86 2.11 2.919(4) 157.0 4_554
N3 H3 O2 0.86 2.19 2.946(3) 146.3 4_654
N4 H4 O2 0.86 2.05 2.849(3) 153.6 4_654

loop_
_geom_torsion_atom_site_label_1
_geom_torsion_atom_site_label_2
_geom_torsion_atom_site_label_3
_geom_torsion_atom_site_label_4
_geom_torsion
_geom_torsion_site_symmetry_1
_geom_torsion_site_symmetry_2
_geom_torsion_site_symmetry_3
_geom_torsion_site_symmetry_4
_geom_torsion_publ_flag
N2 C2 C3 C4 161.8(3) . . . . ?
N2 C2 C3 C8 -21.2(5) . . . . ?
C8 C3 C4 C5 -1.7(5) . . . . ?
C2 C3 C4 C5 175.4(3) . . . . ?
C3 C4 C5 C6 1.5(5) . . . . ?
C4 C5 C6 C7 -0.5(6) . . . . ?
C5 C6 C7 C8 -0.2(5) . . . . ?
C5 C6 C7 C9 -179.0(4) . . . . ?
C6 C7 C8 C3 0.0(4) . . . . ?
C9 C7 C8 C3 178.7(3) . . . . ?
C4 C3 C8 C7 1.0(4) . . . . ?
C2 C3 C8 C7 -176.1(3) . . . . ?
C8 C7 C9 N3 14.5(5) . . . . ?
C6 C7 C9 N3 -166.9(3) . . . . ?
N4 C11 C12 O3 56.8(3) . . . . ?
O3 C13 C14 O4 -80.0(3) . . . . ?
O4 C15 C16 N1 -179.2(3) . . . . ?
O1 C1 N1 C16 0.0(4) . . . . ?
N2 C1 N1 C16 179.9(3) . . . . ?
C15 C16 N1 C1 -107.9(4) . . . . ?
O1 C1 N2 C2 -1.7(5) . . . . ?
N1 C1 N2 C2 178.3(3) . . . . ?
C3 C2 N2 C1 87.9(4) . . . . ?
O2 C10 N3 C9 5.7(5) . . . . ?
N4 C10 N3 C9 -175.1(3) . . . . ?
C7 C9 N3 C10 -161.6(3) . . . . ?
O2 C10 N4 C11 -3.4(5) . . . . ?
N3 C10 N4 C11 177.4(3) . . . . ?
C12 C11 N4 C10 111.8(3) . . . . ?
C11 C12 O3 C13 -178.6(2) . . . . ?
C14 C13 O3 C12 167.7(2) . . . . ?
C13 C14 O4 C15 82.8(4) . . . . ?
C16 C15 O4 C14 161.3(3) . . . . ?

loop_
_cod_related_entry_id
_cod_related_entry_database
_cod_related_entry_code
1 ChemSpider 30658856
